data_7063003
loop_
_publ_author_name
'Sankar, Neethu'
'Devarajan, Badhmapriya'
'Manimuthu, Akilesh'
'Nattamai S. P., Bhuvanesh'
'Nallasamy, Dharmaraj'
'Velusamy, Kaveri Machampalayam'

_publ_section_title
;
 Investigation on chloro-bridged binuclear copper(ii) complexes as potent
 metallodrug candidates against colon cancer via chemical and biological
 assessments
;
_journal_issue 8
_journal_name_full 'New Journal of Chemistry'
_journal_page_first 3741
_journal_page_last 3757
_journal_paper_doi 10.1039/D3NJ05335K
_journal_volume 48
_journal_year 2024
_chemical_formula_moiety 'C46 H32 Cl2 Cu2 N6 O4'
_chemical_formula_sum 'C46 H32 Cl2 Cu2 N6 O4'
_chemical_formula_weight 930.75
_space_group_crystal_system triclinic
_space_group_IT_number 2
_space_group_name_Hall '-P 1'
_space_group_name_H-M_alt 'P -1'
_atom_sites_solution_hydrogens geom
_audit_creation_date 2018-03-29
_audit_creation_method
;
Olex2 1.2-beta
(compiled 2017.03.28 svn.r3405 for OlexSys, GUI svn.r5335)
;
_audit_update_record
;
2018-04-02 deposited with the CCDC.	2024-01-09 downloaded from the CCDC.
;
_cell_angle_alpha 89.690(2)
_cell_angle_beta 83.786(2)
_cell_angle_gamma 85.047(2)
_cell_formula_units_Z 1
_cell_length_a 8.4356(4)
_cell_length_b 8.4928(4)
_cell_length_c 13.2266(7)
_cell_measurement_reflns_used 5464
_cell_measurement_temperature 100.0
_cell_measurement_theta_max 70.156
_cell_measurement_theta_min 3.361
_cell_volume 938.49(8)
_computing_cell_refinement 'SAINT v8.37A (Bruker, 2015)'
_computing_data_reduction 'SAINT v8.37A (Bruker, 2015)'
_computing_molecular_graphics 'Olex2 (Dolomanov et al., 2009)'
_computing_publication_material 'Olex2 (Dolomanov et al., 2009)'
_computing_structure_refinement 'ShelXL (Sheldrick, 2015)'
_diffrn_ambient_temperature 100.0
_diffrn_measured_fraction_theta_full 0.999
_diffrn_measured_fraction_theta_max 0.997
_diffrn_measurement_device_type 'Bruker APEX-II CCD'
_diffrn_measurement_method '\f and \w scans'
_diffrn_radiation_type CuK\a
_diffrn_radiation_wavelength 1.54178
_diffrn_reflns_av_unetI/netI 0.0199
_diffrn_reflns_Laue_measured_fraction_full 0.999
_diffrn_reflns_Laue_measured_fraction_max 0.997
_diffrn_reflns_limit_h_max 10
_diffrn_reflns_limit_h_min -10
_diffrn_reflns_limit_k_max 10
_diffrn_reflns_limit_k_min -10
_diffrn_reflns_limit_l_max 16
_diffrn_reflns_limit_l_min 0
_diffrn_reflns_number 6521
_diffrn_reflns_point_group_measured_fraction_full 0.999
_diffrn_reflns_point_group_measured_fraction_max 0.997
_diffrn_reflns_theta_full 67.679
_diffrn_reflns_theta_max 70.150
_diffrn_reflns_theta_min 3.361
_diffrn_standards_number 0
_exptl_absorpt_coefficient_mu 3.179
_exptl_absorpt_correction_T_max 0.384
_exptl_absorpt_correction_T_min 0.244
_exptl_absorpt_correction_type multi-scan
_exptl_absorpt_process_details
;
 TWINABS-2012/1 (Bruker,2012) was used for absorption correction.
 
For component 1:
 wR2(int) was 0.0991 before and 0.0448 after correction.
 The Ratio of minimum to maximum transmission not present.
 The \l/2 correction factor is Not present
 
For component 2:
 wR2(int) was 0.1370 before and 0.0554 after correction.
 The Ratio of minimum to maximum transmission is 0.65.
 The \l/2 correction factor is Not present

Final HKLF 4 output contains 35969 reflections, Rint = 0.0351
 (30745 with I > 3sig(I), Rint = 0.0343)
;
_exptl_crystal_colour green
_exptl_crystal_colour_primary green
_exptl_crystal_density_diffrn 1.647
_exptl_crystal_description block
_exptl_crystal_F_000 474
_exptl_crystal_size_max 0.244
_exptl_crystal_size_mid 0.124
_exptl_crystal_size_min 0.037
_refine_diff_density_max 0.363
_refine_diff_density_min -0.435
_refine_diff_density_rms 0.066
_refine_ls_extinction_method none
_refine_ls_goodness_of_fit_ref 1.061
_refine_ls_hydrogen_treatment constr
_refine_ls_matrix_type full
_refine_ls_number_parameters 273
_refine_ls_number_reflns 6521
_refine_ls_number_restraints 0
_refine_ls_restrained_S_all 1.061
_refine_ls_R_factor_all 0.0332
_refine_ls_R_factor_gt 0.0305
_refine_ls_shift/su_max 0.001
_refine_ls_shift/su_mean 0.000
_refine_ls_structure_factor_coef Fsqd
_refine_ls_weighting_details 'w=1/[\s^2^(Fo^2^)+(0.0348P)^2^+0.6431P] where P=(Fo^2^+2Fc^2^)/3'
_refine_ls_weighting_scheme calc
_refine_ls_wR_factor_gt 0.0785
_refine_ls_wR_factor_ref 0.0804
_reflns_Friedel_coverage 0.000
_reflns_number_gt 6108
_reflns_number_total 6521
_reflns_threshold_expression 'I > 2\s(I)'
_cod_data_source_file d3nj05335k2.cif
_cod_data_source_block cdb4
_cod_depositor_comments 'Adding full bibliography for 7063003--7063007.cif.'
_cod_database_code 7063003
_shelx_shelxl_version_number 2017/1
_shelx_space_group_comment
;
The symmetry employed for this shelxl refinement is uniquely defined
by the following loop, which should always be used as a source of
symmetry information in preference to the above space-group names.
They are only intended as comments.
;
_shelx_estimated_absorpt_t_max 0.891
_shelx_estimated_absorpt_t_min 0.511
_olex2_refinement_description
;
1. Twinned data refinement
 Scales: 0.8005(5)
 0.1995(5)
2. Fixed Uiso
 At 1.2 times of:
  All C(H) groups
 At 1.5 times of:
  All O(H) groups
3.a Aromatic/amide H refined with riding coordinates:
 C3(H3), C4(H4), C5(H5), C6(H6), C8(H8), C9(H9), C10(H10), C11(H11), C12(H12),
 C16(H16), C19(H19), C20(H20), C21(H21), C22(H22), C23(H23)
3.b Idealised tetrahedral OH refined as rotating group:
 O2(H2)
;
_olex2_submission_special_instructions 'No special instructions were received'

loop_
_space_group_symop_operation_xyz
'x, y, z'
'-x, -y, -z'

loop_
_atom_site_label
_atom_site_type_symbol
_atom_site_fract_x
_atom_site_fract_y
_atom_site_fract_z
_atom_site_U_iso_or_equiv
_atom_site_adp_type
_atom_site_occupancy
_atom_site_site_symmetry_order
_atom_site_calc_flag
_atom_site_refinement_flags_posn
_atom_site_refinement_flags_adp
_atom_site_refinement_flags_occupancy
_atom_site_disorder_assembly
_atom_site_disorder_group
Cu1 Cu 0.63597(4) 0.44520(4) 0.89867(2) 0.01538(10) Uani 1 1 d . . . . .
Cl1 Cl 0.64909(6) 0.39522(6) 1.06635(4) 0.01592(12) Uani 1 1 d . . . . .
O1 O 0.74699(19) 0.64003(18) 0.88668(11) 0.0173(3) Uani 1 1 d . . . . .
O2 O 0.8517(2) 0.79774(18) 0.58393(11) 0.0188(3) Uani 1 1 d . . . . .
H2 H 0.821891 0.709510 0.603110 0.028 Uiso 1 1 calc GR . . . .
N1 N 0.6877(2) 0.4529(2) 0.75148(14) 0.0148(4) Uani 1 1 d . . . . .
N2 N 0.7557(2) 0.5856(2) 0.71451(14) 0.0151(4) Uani 1 1 d . . . . .
N3 N 0.5354(2) 0.2537(2) 0.85797(14) 0.0159(4) Uani 1 1 d . . . . .
C1 C 0.6451(3) 0.3432(2) 0.69515(17) 0.0150(4) Uani 1 1 d . . . . .
C2 C 0.5644(3) 0.2200(2) 0.75695(16) 0.0149(4) Uani 1 1 d . . . . .
C3 C 0.4505(3) 0.1601(3) 0.91934(17) 0.0182(4) Uani 1 1 d . . . . .
H3 H 0.428031 0.186991 0.989361 0.022 Uiso 1 1 calc R . . . .
C4 C 0.3935(3) 0.0240(3) 0.88406(18) 0.0199(5) Uani 1 1 d . . . . .
H4 H 0.329953 -0.039438 0.928634 0.024 Uiso 1 1 calc R . . . .
C5 C 0.4310(3) -0.0169(3) 0.78325(18) 0.0207(5) Uani 1 1 d . . . . .
H5 H 0.397698 -0.111874 0.758110 0.025 Uiso 1 1 calc R . . . .
C6 C 0.5179(3) 0.0815(3) 0.71827(17) 0.0184(5) Uani 1 1 d . . . . .
H6 H 0.544967 0.054415 0.648577 0.022 Uiso 1 1 calc R . . . .
C7 C 0.6617(3) 0.3407(2) 0.58289(17) 0.0148(4) Uani 1 1 d . . . . .
C8 C 0.5349(3) 0.3003(2) 0.53060(17) 0.0167(4) Uani 1 1 d . . . . .
H8 H 0.439053 0.271185 0.567614 0.020 Uiso 1 1 calc R . . . .
C9 C 0.5486(3) 0.3025(3) 0.42540(18) 0.0187(5) Uani 1 1 d . . . . .
H9 H 0.462851 0.273003 0.390626 0.022 Uiso 1 1 calc R . . . .
C10 C 0.6868(3) 0.3476(3) 0.37040(17) 0.0192(5) Uani 1 1 d . . . . .
H10 H 0.694927 0.350756 0.298225 0.023 Uiso 1 1 calc R . . . .
C11 C 0.8127(3) 0.3878(3) 0.42117(17) 0.0178(4) Uani 1 1 d . . . . .
H11 H 0.907520 0.418311 0.383564 0.021 Uiso 1 1 calc R . . . .
C12 C 0.8015(3) 0.3841(2) 0.52651(17) 0.0158(4) Uani 1 1 d . . . . .
H12 H 0.888965 0.410983 0.560604 0.019 Uiso 1 1 calc R . . . .
C13 C 0.7793(2) 0.6766(2) 0.79354(16) 0.0141(4) Uani 1 1 d . . . . .
C14 C 0.8483(3) 0.8281(2) 0.76801(17) 0.0145(4) Uani 1 1 d . . . . .
C15 C 0.8886(3) 0.8792(3) 0.66564(17) 0.0156(4) Uani 1 1 d . . . . .
C16 C 0.9648(3) 1.0150(3) 0.64788(17) 0.0171(4) Uani 1 1 d . . . . .
H16 H 0.995966 1.045268 0.579857 0.021 Uiso 1 1 calc R . . . .
C17 C 0.9978(3) 1.1106(3) 0.72924(17) 0.0154(4) Uani 1 1 d . . . . .
C18 C 0.9449(3) 1.0680(3) 0.83082(17) 0.0156(4) Uani 1 1 d . . . . .
C19 C 0.8743(3) 0.9249(3) 0.84711(16) 0.0153(4) Uani 1 1 d . . . . .
H19 H 0.843217 0.893544 0.914930 0.018 Uiso 1 1 calc R . . . .
C20 C 1.0806(3) 1.2487(3) 0.71297(17) 0.0181(5) Uani 1 1 d . . . . .
H20 H 1.119530 1.276901 0.645803 0.022 Uiso 1 1 calc R . . . .
C21 C 1.1048(3) 1.3418(3) 0.79332(18) 0.0206(5) Uani 1 1 d . . . . .
H21 H 1.161264 1.433349 0.781253 0.025 Uiso 1 1 calc R . . . .
C22 C 1.0469(3) 1.3033(3) 0.89375(18) 0.0202(5) Uani 1 1 d . . . . .
H22 H 1.062008 1.370142 0.948621 0.024 Uiso 1 1 calc R . . . .
C23 C 0.9691(3) 1.1697(3) 0.91197(17) 0.0177(4) Uani 1 1 d . . . . .
H23 H 0.930558 1.144367 0.979743 0.021 Uiso 1 1 calc R . . . .

loop_
_atom_site_aniso_label
_atom_site_aniso_U_11
_atom_site_aniso_U_22
_atom_site_aniso_U_33
_atom_site_aniso_U_23
_atom_site_aniso_U_13
_atom_site_aniso_U_12
Cu1 0.02137(18) 0.01391(16) 0.01160(17) -0.00046(11) -0.00064(13) -0.00718(13)
Cl1 0.0204(3) 0.0150(2) 0.0129(2) 0.00044(18) -0.00226(19) -0.00372(19)
O1 0.0230(8) 0.0166(7) 0.0131(7) 0.0001(6) -0.0002(6) -0.0082(6)
O2 0.0270(9) 0.0185(8) 0.0123(7) -0.0006(6) -0.0020(6) -0.0092(7)
N1 0.0161(9) 0.0133(8) 0.0152(9) 0.0000(7) -0.0019(7) -0.0030(7)
N2 0.0180(9) 0.0133(8) 0.0146(9) 0.0001(7) -0.0020(7) -0.0051(7)
N3 0.0177(9) 0.0142(8) 0.0159(9) -0.0006(7) -0.0014(7) -0.0033(7)
C1 0.0143(10) 0.0143(10) 0.0169(11) -0.0001(8) -0.0030(8) -0.0016(8)
C2 0.0156(10) 0.0140(10) 0.0154(10) 0.0000(8) -0.0018(8) -0.0016(8)
C3 0.0213(11) 0.0163(10) 0.0167(11) 0.0009(8) 0.0015(9) -0.0037(9)
C4 0.0218(11) 0.0161(10) 0.0221(12) 0.0016(9) -0.0008(9) -0.0057(9)
C5 0.0252(12) 0.0140(10) 0.0239(12) -0.0028(9) -0.0034(10) -0.0058(9)
C6 0.0226(11) 0.0162(10) 0.0164(11) -0.0013(8) -0.0021(9) -0.0025(9)
C7 0.0178(10) 0.0108(9) 0.0159(10) -0.0004(8) -0.0032(9) -0.0003(8)
C8 0.0174(11) 0.0142(9) 0.0187(11) -0.0011(8) -0.0012(9) -0.0033(8)
C9 0.0206(11) 0.0156(10) 0.0212(11) -0.0022(9) -0.0069(9) -0.0028(9)
C10 0.0282(12) 0.0154(10) 0.0145(10) -0.0010(8) -0.0035(9) -0.0021(9)
C11 0.0204(11) 0.0146(10) 0.0181(11) 0.0000(8) 0.0007(9) -0.0031(9)
C12 0.0174(11) 0.0132(10) 0.0174(11) -0.0011(8) -0.0035(9) -0.0020(8)
C13 0.0132(10) 0.0149(10) 0.0145(10) -0.0003(8) -0.0021(8) -0.0020(8)
C14 0.0128(10) 0.0153(10) 0.0156(10) 0.0000(8) -0.0009(8) -0.0025(8)
C15 0.0160(10) 0.0161(10) 0.0151(10) -0.0019(8) -0.0027(8) -0.0015(8)
C16 0.0189(11) 0.0182(10) 0.0143(10) 0.0008(8) -0.0013(9) -0.0033(9)
C17 0.0144(10) 0.0150(10) 0.0170(11) 0.0010(8) -0.0024(8) -0.0009(8)
C18 0.0150(10) 0.0151(10) 0.0169(11) -0.0004(8) -0.0030(9) -0.0010(8)
C19 0.0170(10) 0.0156(10) 0.0135(10) 0.0004(8) -0.0016(8) -0.0031(8)
C20 0.0195(11) 0.0173(11) 0.0177(11) 0.0035(8) -0.0016(9) -0.0035(9)
C21 0.0231(12) 0.0144(10) 0.0258(12) 0.0031(9) -0.0058(10) -0.0063(9)
C22 0.0237(12) 0.0167(11) 0.0214(12) -0.0027(9) -0.0059(10) -0.0039(9)
C23 0.0201(11) 0.0182(10) 0.0149(10) -0.0003(8) -0.0025(9) -0.0026(9)

loop_
_atom_type_symbol
_atom_type_description
_atom_type_scat_dispersion_real
_atom_type_scat_dispersion_imag
_atom_type_scat_source
C C 0.0181 0.0091 'International Tables Vol C Tables 4.2.6.8 and 6.1.1.4'
H H 0.0000 0.0000 'International Tables Vol C Tables 4.2.6.8 and 6.1.1.4'
Cl Cl 0.3639 0.7018 'International Tables Vol C Tables 4.2.6.8 and 6.1.1.4'
Cu Cu -1.9646 0.5888 'International Tables Vol C Tables 4.2.6.8 and 6.1.1.4'
N N 0.0311 0.0180 'International Tables Vol C Tables 4.2.6.8 and 6.1.1.4'
O O 0.0492 0.0322 'International Tables Vol C Tables 4.2.6.8 and 6.1.1.4'

loop_
_geom_angle_atom_site_label_1
_geom_angle_atom_site_label_2
_geom_angle_atom_site_label_3
_geom_angle
_geom_angle_site_symmetry_1
_geom_angle_site_symmetry_3
_geom_angle_publ_flag
Cl1 Cu1 Cl1 92.581(19) . 2_667 ?
O1 Cu1 Cl1 92.48(5) . 2_667 ?
O1 Cu1 Cl1 99.36(5) . . ?
O1 Cu1 N3 159.88(7) . . ?
N1 Cu1 Cl1 104.66(6) . 2_667 ?
N1 Cu1 Cl1 162.75(6) . . ?
N1 Cu1 O1 79.93(7) . . ?
N1 Cu1 N3 80.03(8) . . ?
N3 Cu1 Cl1 90.92(6) . 2_667 ?
N3 Cu1 Cl1 100.29(6) . . ?
Cu1 Cl1 Cu1 87.421(19) . 2_667 ?
C13 O1 Cu1 110.72(13) . . ?
C15 O2 H2 109.5 . . ?
N2 N1 Cu1 115.82(13) . . ?
C1 N1 Cu1 119.56(15) . . ?
C1 N1 N2 124.34(18) . . ?
C13 N2 N1 108.66(17) . . ?
C2 N3 Cu1 113.54(14) . . ?
C3 N3 Cu1 126.57(15) . . ?
C3 N3 C2 119.87(19) . . ?
N1 C1 C2 111.95(19) . . ?
N1 C1 C7 125.9(2) . . ?
C7 C1 C2 122.07(18) . . ?
N3 C2 C1 114.42(18) . . ?
N3 C2 C6 120.6(2) . . ?
C6 C2 C1 124.9(2) . . ?
N3 C3 H3 119.0 . . ?
N3 C3 C4 122.0(2) . . ?
C4 C3 H3 119.0 . . ?
C3 C4 H4 120.7 . . ?
C5 C4 C3 118.6(2) . . ?
C5 C4 H4 120.7 . . ?
C4 C5 H5 120.1 . . ?
C4 C5 C6 119.7(2) . . ?
C6 C5 H5 120.1 . . ?
C2 C6 C5 118.9(2) . . ?
C2 C6 H6 120.5 . . ?
C5 C6 H6 120.5 . . ?
C8 C7 C1 120.4(2) . . ?
C12 C7 C1 120.94(19) . . ?
C12 C7 C8 118.7(2) . . ?
C7 C8 H8 119.8 . . ?
C9 C8 C7 120.4(2) . . ?
C9 C8 H8 119.8 . . ?
C8 C9 H9 119.8 . . ?
C8 C9 C10 120.4(2) . . ?
C10 C9 H9 119.8 . . ?
C9 C10 H10 120.2 . . ?
C11 C10 C9 119.7(2) . . ?
C11 C10 H10 120.2 . . ?
C10 C11 H11 119.7 . . ?
C10 C11 C12 120.5(2) . . ?
C12 C11 H11 119.7 . . ?
C7 C12 H12 119.9 . . ?
C11 C12 C7 120.3(2) . . ?
C11 C12 H12 119.9 . . ?
O1 C13 N2 124.37(19) . . ?
O1 C13 C14 119.30(19) . . ?
N2 C13 C14 116.32(19) . . ?
C15 C14 C13 123.30(19) . . ?
C19 C14 C13 118.03(19) . . ?
C19 C14 C15 118.7(2) . . ?
O2 C15 C14 121.88(19) . . ?
O2 C15 C16 118.2(2) . . ?
C16 C15 C14 119.9(2) . . ?
C15 C16 H16 119.4 . . ?
C15 C16 C17 121.2(2) . . ?
C17 C16 H16 119.4 . . ?
C16 C17 C18 119.1(2) . . ?
C16 C17 C20 122.2(2) . . ?
C20 C17 C18 118.7(2) . . ?
C19 C18 C17 118.5(2) . . ?
C19 C18 C23 122.6(2) . . ?
C23 C18 C17 118.9(2) . . ?
C14 C19 C18 122.3(2) . . ?
C14 C19 H19 118.8 . . ?
C18 C19 H19 118.8 . . ?
C17 C20 H20 119.7 . . ?
C21 C20 C17 120.6(2) . . ?
C21 C20 H20 119.7 . . ?
C20 C21 H21 119.6 . . ?
C20 C21 C22 120.8(2) . . ?
C22 C21 H21 119.6 . . ?
C21 C22 H22 120.0 . . ?
C23 C22 C21 119.9(2) . . ?
C23 C22 H22 120.0 . . ?
C18 C23 H23 119.5 . . ?
C22 C23 C18 120.9(2) . . ?
C22 C23 H23 119.5 . . ?

loop_
_geom_bond_atom_site_label_1
_geom_bond_atom_site_label_2
_geom_bond_distance
_geom_bond_site_symmetry_2
_geom_bond_publ_flag
Cu1 Cl1 2.2685(6) . ?
Cu1 Cl1 2.6527(6) 2_667 ?
Cu1 O1 1.9679(15) . ?
Cu1 N1 1.9505(19) . ?
Cu1 N3 1.9999(18) . ?
O1 C13 1.275(3) . ?
O2 H2 0.8400 . ?
O2 C15 1.364(3) . ?
N1 N2 1.372(2) . ?
N1 C1 1.294(3) . ?
N2 C13 1.346(3) . ?
N3 C2 1.360(3) . ?
N3 C3 1.331(3) . ?
C1 C2 1.490(3) . ?
C1 C7 1.476(3) . ?
C2 C6 1.389(3) . ?
C3 H3 0.9500 . ?
C3 C4 1.391(3) . ?
C4 H4 0.9500 . ?
C4 C5 1.376(3) . ?
C5 H5 0.9500 . ?
C5 C6 1.391(3) . ?
C6 H6 0.9500 . ?
C7 C8 1.402(3) . ?
C7 C12 1.401(3) . ?
C8 H8 0.9500 . ?
C8 C9 1.384(3) . ?
C9 H9 0.9500 . ?
C9 C10 1.387(3) . ?
C10 H10 0.9500 . ?
C10 C11 1.384(3) . ?
C11 H11 0.9500 . ?
C11 C12 1.387(3) . ?
C12 H12 0.9500 . ?
C13 C14 1.480(3) . ?
C14 C15 1.434(3) . ?
C14 C19 1.381(3) . ?
C15 C16 1.375(3) . ?
C16 H16 0.9500 . ?
C16 C17 1.417(3) . ?
C17 C18 1.424(3) . ?
C17 C20 1.420(3) . ?
C18 C19 1.405(3) . ?
C18 C23 1.424(3) . ?
C19 H19 0.9500 . ?
C20 H20 0.9500 . ?
C20 C21 1.371(3) . ?
C21 H21 0.9500 . ?
C21 C22 1.412(3) . ?
C22 H22 0.9500 . ?
C22 C23 1.366(3) . ?
C23 H23 0.9500 . ?

loop_
_geom_torsion_atom_site_label_1
_geom_torsion_atom_site_label_2
_geom_torsion_atom_site_label_3
_geom_torsion_atom_site_label_4
_geom_torsion
_geom_torsion_site_symmetry_1
_geom_torsion_site_symmetry_2
_geom_torsion_site_symmetry_3
_geom_torsion_site_symmetry_4
_geom_torsion_publ_flag
Cu1 O1 C13 N2 -6.5(3) . . . . ?
Cu1 O1 C13 C14 173.91(15) . . . . ?
Cu1 N1 N2 C13 3.8(2) . . . . ?
Cu1 N1 C1 C2 -2.2(2) . . . . ?
Cu1 N1 C1 C7 173.84(16) . . . . ?
Cu1 N3 C2 C1 -8.0(2) . . . . ?
Cu1 N3 C2 C6 172.96(17) . . . . ?
Cu1 N3 C3 C4 -176.12(17) . . . . ?
O1 C13 C14 C15 179.9(2) . . . . ?
O1 C13 C14 C19 -0.4(3) . . . . ?
O2 C15 C16 C17 176.05(19) . . . . ?
N1 N2 C13 O1 1.9(3) . . . . ?
N1 N2 C13 C14 -178.44(17) . . . . ?
N1 C1 C2 N3 6.7(3) . . . . ?
N1 C1 C2 C6 -174.2(2) . . . . ?
N1 C1 C7 C8 -135.0(2) . . . . ?
N1 C1 C7 C12 42.6(3) . . . . ?
N2 N1 C1 C2 -175.93(18) . . . . ?
N2 N1 C1 C7 0.2(3) . . . . ?
N2 C13 C14 C15 0.3(3) . . . . ?
N2 C13 C14 C19 179.98(19) . . . . ?
N3 C2 C6 C5 4.6(3) . . . . ?
N3 C3 C4 C5 2.1(4) . . . . ?
C1 N1 N2 C13 177.7(2) . . . . ?
C1 C2 C6 C5 -174.4(2) . . . . ?
C1 C7 C8 C9 178.0(2) . . . . ?
C1 C7 C12 C11 -177.13(19) . . . . ?
C2 N3 C3 C4 2.1(3) . . . . ?
C2 C1 C7 C8 40.7(3) . . . . ?
C2 C1 C7 C12 -141.7(2) . . . . ?
C3 N3 C2 C1 173.58(19) . . . . ?
C3 N3 C2 C6 -5.5(3) . . . . ?
C3 C4 C5 C6 -3.0(4) . . . . ?
C4 C5 C6 C2 -0.3(3) . . . . ?
C7 C1 C2 N3 -169.52(19) . . . . ?
C7 C1 C2 C6 9.5(3) . . . . ?
C7 C8 C9 C10 -1.2(3) . . . . ?
C8 C7 C12 C11 0.5(3) . . . . ?
C8 C9 C10 C11 1.1(3) . . . . ?
C9 C10 C11 C12 -0.2(3) . . . . ?
C10 C11 C12 C7 -0.6(3) . . . . ?
C12 C7 C8 C9 0.4(3) . . . . ?
C13 C14 C15 O2 6.3(3) . . . . ?
C13 C14 C15 C16 -174.5(2) . . . . ?
C13 C14 C19 C18 177.5(2) . . . . ?
C14 C15 C16 C17 -3.2(3) . . . . ?
C15 C14 C19 C18 -2.8(3) . . . . ?
C15 C16 C17 C18 -2.6(3) . . . . ?
C15 C16 C17 C20 178.1(2) . . . . ?
C16 C17 C18 C19 5.5(3) . . . . ?
C16 C17 C18 C23 -176.0(2) . . . . ?
C16 C17 C20 C21 177.4(2) . . . . ?
C17 C18 C19 C14 -2.8(3) . . . . ?
C17 C18 C23 C22 -2.4(3) . . . . ?
C17 C20 C21 C22 -0.6(3) . . . . ?
C18 C17 C20 C21 -2.0(3) . . . . ?
C19 C14 C15 O2 -173.3(2) . . . . ?
C19 C14 C15 C16 5.8(3) . . . . ?
C19 C18 C23 C22 176.0(2) . . . . ?
C20 C17 C18 C19 -175.1(2) . . . . ?
C20 C17 C18 C23 3.4(3) . . . . ?
C20 C21 C22 C23 1.6(4) . . . . ?
C21 C22 C23 C18 -0.1(3) . . . . ?
C23 C18 C19 C14 178.7(2) . . . . ?

loop_
_twin_individual_id
_twin_individual_mass_fraction_refined
1 0.8005(5)
2 0.1995(5)
